data_2000909
loop_
_publ_author_name
'Izuoka, A.'
'Wakui, K.'
'Fukuda, T.'
'Sato, N.'
'Sugawara, T.'

_publ_section_title
;
 Refined molecular structure of
 tetrabenzo[<i>de</i>,<i>hi</i>,<i>op</i>,<i>st</i>]pentacene
;
_journal_issue 5
_journal_name_full 'Acta Crystallographica Section C'
_journal_page_first 900
_journal_page_last 902
_journal_paper_doi 10.1107/S0108270191011800
_journal_volume 48
_journal_year 1992
_chemical_formula_sum 'C34 H18'
_chemical_formula_weight 426.48
_symmetry_cell_setting monoclinic
_symmetry_space_group_name_H-M 'P 1 21 1'
_cell_angle_alpha 90
_cell_angle_beta 91.41(4)
_cell_angle_gamma 90
_cell_formula_units_Z 2
_cell_length_a 11.814(5)
_cell_length_b 7.8030(10)
_cell_length_c 10.871(4)
_cell_volume 1001.8(6)
_diffrn_radiation_type Mo
_diffrn_radiation_wavelength 0.71073
_exptl_absorpt_coefficient_mu 0.075
_exptl_crystal_density_diffrn 1.411
_exptl_crystal_F_000 444
_cod_data_source_file as0534.cif
_cod_data_source_block as0534a
_cod_original_cell_volume 1001.9(6)
_cod_original_sg_symbol_H-M 'P 21'
_cod_database_code 2000909

loop_
_atom_site_label
_atom_site_fract_x
_atom_site_fract_y
_atom_site_fract_z
C(1) .7488(3) .3962 1.2859(3)
C(2) .8161(4) .4100(8) 1.3935(4)
C(3) .9170(4) .3300(8) 1.4031(4)
C(4) 1.0694(4) .1628(8) 1.3065(5)
C(5) 1.1106(4) .0856(8) 1.2065(5)
C(6) 1.0485(3) .0818(8) 1.0961(4)
C(7) .9226(4) .1041(8) .8610(4)
C(8) .8605(4) .1082(8) .7510(4)
C(9) .7523(4) .1687(8) .7457(4)
C(10) .5795(4) .4072(8) .6365(3)
C(11) .5197(5) .4541(9) .5292(4)
C(12) .4065(4) .4379(8) .5226(4)
C(13) .2256(4) .3775(8) .6244(5)
C(14) .1695(4) .3367(8) .7259(5)
C(15) .2277(4) .3091(8) .8372(4)
C(16) .3540(3) .3027(8) 1.0732(4)
C(17) .4137(3) .2804(8) 1.1845(4)
C(18) .5270(3) .2684(7) 1.1869(4)
C(19) .9615(3) .2391(7) 1.3026(4)
C(20) .9415(3) .1527(7) 1.0861(4)
C(21) .8772(3) .1576(7) .9688(4)
C(22) .6999(3) .2290(7) .8526(4)
C(23) .5865(3) .2892(7) .8510(3)
C(24) .5253(3) .3458(7) .7382(3)
C(25) .3441(4) .3863(7) .6250(4)
C(26) .3445(3) .3165(7) .8461(3)
C(27) .4077(3) .3040(7) .9635(3)
C(28) .5908(3) .2790(7) 1.0779(3)
C(29) .7104(3) .2675(7) 1.0779(3)
C(30) .7828(3) .2978(7) 1.1888(3)
C(31) .8945(3) .2282(7) 1.1924(4)
C(32) .7623(3) .2196(7) .9677(3)
C(33) .4050(3) .3463(7) .7369(3)
C(34) .5292(3) .2921(7) .9626(3)
H(C1) .677(3) .464(6) 1.280(3)
H(C2) .790(3) .474(6) 1.463(4)
H(C3) .964(3) .337(5) 1.474(3)
H(C4) 1.110(3) .173(6) 1.383(4)
H(C5) 1.192(4) .031(7) 1.204(4)
H(C6) 1.081(3) .031(5) 1.023(4)
H(C7) .998(3) .066(5) .859(4)
H(C8) .889(3) .072(5) .678(3)
H(C9) .712(3) .166(5) .665(4)
H(C10) .660(3) .414(5) .641(3)
H(C11) .562(3) .495(5) .459(3)
H(C12) .365(3) .467(6) .448(4)
H(C13) .183(3) .402(6) .548(4)
H(C14) .086(3) .337(5) .726(3)
H(C15) .185(3) .293(6) .914(4)
H(C16) .273(3) .318(5) 1.077(3)
H(C17) .372(3) .274(5) 1.261(3)
H(C18) .565(3) .248(5) 1.258(3)

loop_
_geom_angle_atom_site_label_1
_geom_angle_atom_site_label_2
_geom_angle_atom_site_label_3
_geom_angle
C(2) C(1) C(30) 120.9(5)
C(1) C(2) C(3) 120.7(6)
C(2) C(3) C(19) 121.2(6)
C(5) C(4) C(19) 120.8(6)
C(4) C(5) C(6) 120.9(6)
C(5) C(6) C(20) 121.4(6)
C(8) C(7) C(21) 121.5(6)
C(7) C(8) C(9) 121.3(6)
C(8) C(9) C(22) 120.7(5)
C(11) C(10) C(24) 121.7(6)
C(10) C(11) C(12) 120.1(6)
C(11) C(12) C(25) 121.6(6)
C(14) C(13) C(25) 121.5(6)
C(13) C(14) C(15) 120.5(6)
C(14) C(15) C(26) 121.7(6)
C(17) C(16) C(27) 121.5(6)
C(16) C(17) C(18) 120.5(6)
C(17) C(18) C(28) 121.9(5)
C(3) C(19) C(4) 122.9(5)
C(3) C(19) C(31) 118.1(5)
C(4) C(19) C(31) 119.0(5)
C(6) C(20) C(21) 122.1(5)
C(6) C(20) C(31) 118.5(5)
C(21) C(20) C(31) 119.4(5)
C(7) C(21) C(20) 122.1(5)
C(7) C(21) C(32) 119.0(5)
C(20) C(21) C(32) 118.9(5)
C(9) C(22) C(23) 122.2(5)
C(9) C(22) C(32) 118.3(5)
C(23) C(22) C(32) 119.4(5)
C(22) C(23) C(24) 123.5(5)
C(22) C(23) C(34) 118.0(5)
C(24) C(23) C(34) 118.5(5)
C(10) C(24) C(23) 122.9(5)
C(10) C(24) C(33) 118.4(5)
C(23) C(24) C(33) 118.6(5)
C(12) C(25) C(13) 123.5(5)
C(12) C(25) C(33) 118.2(5)
C(13) C(25) C(33) 118.3(5)
C(15) C(26) C(27) 123.0(5)
C(15) C(26) C(33) 118.1(5)
C(27) C(26) C(33) 118.9(5)
C(16) C(27) C(26) 121.6(5)
C(16) C(27) C(34) 119.5(5)
C(26) C(27) C(34) 119.0(5)
C(18) C(28) C(29) 123.1(5)
C(18) C(28) C(34) 117.6(5)
C(29) C(28) C(34) 119.2(5)
C(28) C(29) C(30) 123.1(5)
C(28) C(29) C(32) 118.2(5)
C(30) C(29) C(32) 118.7(5)
C(1) C(30) C(29) 122.8(5)
C(1) C(30) C(31) 118.6(5)
C(29) C(30) C(31) 118.5(5)
C(19) C(31) C(20) 119.3(5)
C(19) C(31) C(30) 119.7(5)
C(20) C(31) C(30) 121.0(5)
C(21) C(32) C(22) 119.2(5)
C(21) C(32) C(29) 120.8(5)
C(22) C(32) C(29) 120.1(5)
C(24) C(33) C(25) 119.3(5)
C(24) C(33) C(26) 121.0(5)
C(25) C(33) C(26) 119.5(5)
C(23) C(34) C(27) 120.6(5)
C(23) C(34) C(28) 120.6(5)
C(27) C(34) C(28) 118.8(5)

loop_
_geom_bond_atom_site_label_1
_geom_bond_atom_site_label_2
_geom_bond_distance
C(1) C(2) 1.402(8)
C(1) C(30) 1.374(7)
C(2) C(3) 1.348(9)
C(3) C(19) 1.414(9)
C(4) C(5) 1.345(9)
C(4) C(19) 1.407(8)
C(5) C(6) 1.391(9)
C(6) C(20) 1.382(8)
C(7) C(8) 1.388(9)
C(7) C(21) 1.365(8)
C(8) C(9) 1.362(9)
C(9) C(22) 1.410(8)
C(10) C(11) 1.397(9)
C(10) C(24) 1.377(8)
C(11) C(12) 1.344(9)
C(12) C(25) 1.408(9)
C(13) C(14) 1.340(9)
C(13) C(25) 1.402(9)
C(14) C(15) 1.393(9)
C(15) C(26) 1.382(8)
C(16) C(17) 1.397(9)
C(16) C(27) 1.364(8)
C(17) C(18) 1.341(8)
C(18) C(28) 1.423(8)
C(19) C(31) 1.422(8)
C(20) C(21) 1.469(8)
C(20) C(31) 1.422(8)
C(21) C(32) 1.440(8)
C(22) C(23) 1.420(8)
C(22) C(32) 1.438(8)
C(23) C(24) 1.476(8)
C(23) C(34) 1.403(8)
C(24) C(33) 1.421(8)
C(25) C(33) 1.433(8)
C(26) C(27) 1.467(8)
C(26) C(33) 1.420(8)
C(27) C(34) 1.439(8)
C(28) C(29) 1.416(8)
C(28) C(34) 1.437(8)
C(29) C(30) 1.480(8)
C(29) C(32) 1.410(8)
C(30) C(31) 1.427(8)
